data_4317596
loop_
_publ_author_name
'Timothy J. Boyle'
'Cecilia A. Zechmann'
'Todd M. Alam'
'Mark A. Rodriguez'
'Cybele A. Hijar'
'Brian L. Scott'

_publ_section_title
;
 From Clusters to Ionic Complexes: Structurally Characterized Thallium
 Titanium Double Alkoxides
;
_journal_name_full 'Inorganic Chemistry'
_journal_page_first 946
_journal_page_last 957
_journal_paper_doi 10.1021/ic0110833
_journal_volume 41
_journal_year 2002
_chemical_formula_sum 'C36 H81 O9 Ti2 Tl'
_chemical_formula_weight 958.18
_chemical_name_systematic
;
   ?
;
_space_group_IT_number 14
_symmetry_cell_setting monoclinic
_symmetry_space_group_name_Hall '-P 2yn'
_symmetry_space_group_name_H-M 'P 1 21/n 1'
_atom_sites_solution_hydrogens geom
_atom_sites_solution_primary direct
_atom_sites_solution_secondary difmap
_audit_creation_method SHELXL-97
_cell_angle_alpha 90.00
_cell_angle_beta 100.891(1)
_cell_angle_gamma 90.00
_cell_formula_units_Z 4
_cell_length_a 11.0326(7)
_cell_length_b 15.7498(8)
_cell_length_c 27.8338(17)
_cell_measurement_temperature 203(2)
_cell_volume 4749.3(5)
_computing_cell_refinement 'SAINT 4.05 (Bruker, 1996)'
_computing_data_collection 'SMART 4.210 (Bruker, 1996)'
_computing_data_reduction 'SAINT 4.05 (Bruker, 1996)'
_computing_molecular_graphics 'SHELXL-97 (Sheldrick, 1997)'
_computing_publication_material 'SHELXL-97 (Sheldrick, 1997)'
_computing_structure_refinement 'SHELXL-97 (Sheldrick, 1997)'
_computing_structure_solution 'SHELXS-86 (Sheldrick, 1985)'
_diffrn_ambient_temperature 203(2)
_diffrn_measured_fraction_theta_full 0.974
_diffrn_measured_fraction_theta_max 0.961
_diffrn_measurement_device_type 'Bruker P4/CCD'
_diffrn_measurement_method '\w and \f scans'
_diffrn_radiation_monochromator graphite
_diffrn_radiation_source 'fine-focus sealed tube'
_diffrn_radiation_type MoK\a
_diffrn_radiation_wavelength 0.71073
_diffrn_reflns_av_R_equivalents 0.0000
_diffrn_reflns_av_sigmaI/netI 0.0767
_diffrn_reflns_limit_h_max 13
_diffrn_reflns_limit_h_min -13
_diffrn_reflns_limit_k_max 19
_diffrn_reflns_limit_k_min 0
_diffrn_reflns_limit_l_max 34
_diffrn_reflns_limit_l_min 0
_diffrn_reflns_number 9402
_diffrn_reflns_theta_full 25.00
_diffrn_reflns_theta_max 26.45
_diffrn_reflns_theta_min 1.89
_diffrn_standards_decay_% '< 2'
_diffrn_standards_interval_count 0
_diffrn_standards_interval_time 0
_diffrn_standards_number 0
_exptl_absorpt_coefficient_mu 3.754
_exptl_absorpt_correction_T_max 0.86
_exptl_absorpt_correction_T_min 0.64
_exptl_absorpt_correction_type empirical
_exptl_absorpt_process_details 'SADABS (Sheldrick, 1996)'
_exptl_crystal_colour colorless
_exptl_crystal_density_diffrn 1.340
_exptl_crystal_density_method 'not measured'
_exptl_crystal_description irregular
_exptl_crystal_F_000 1976
_exptl_crystal_size_max 0.12
_exptl_crystal_size_mid 0.08
_exptl_crystal_size_min 0.04
_refine_diff_density_max 1.320
_refine_diff_density_min -0.789
_refine_diff_density_rms 0.144
_refine_ls_extinction_method none
_refine_ls_goodness_of_fit_ref 1.232
_refine_ls_hydrogen_treatment noref
_refine_ls_matrix_type full
_refine_ls_number_parameters 394
_refine_ls_number_reflns 9402
_refine_ls_number_restraints 1
_refine_ls_restrained_S_all 1.232
_refine_ls_R_factor_all 0.1689
_refine_ls_R_factor_gt 0.1093
_refine_ls_shift/su_max 0.009
_refine_ls_shift/su_mean 0.001
_refine_ls_structure_factor_coef Fsqd
_refine_ls_weighting_details 'calc w=1/[\s^2^(Fo^2^)+(0.1555P)^2^+0.0000P] where P=(Fo^2^+2Fc^2^)/3'
_refine_ls_weighting_scheme calc
_refine_ls_wR_factor_gt 0.2780
_refine_ls_wR_factor_ref 0.3118
_reflns_number_gt 5609
_reflns_number_total 9402
_reflns_threshold_expression >2sigma(I)
_cod_data_source_file ic0110833_3.cif
_cod_data_source_block ccd98
_cod_original_sg_symbol_H-M 'P 21/n'
_cod_database_code 4317596

loop_
_symmetry_equiv_pos_as_xyz
'x, y, z'
'-x+1/2, y+1/2, -z+1/2'
'-x, -y, -z'
'x-1/2, -y-1/2, z-1/2'

loop_
_atom_site_label
_atom_site_type_symbol
_atom_site_fract_x
_atom_site_fract_y
_atom_site_fract_z
_atom_site_U_iso_or_equiv
_atom_site_adp_type
_atom_site_occupancy
_atom_site_symmetry_multiplicity
_atom_site_calc_flag
_atom_site_refinement_flags
_atom_site_disorder_assembly
_atom_site_disorder_group
Tl1 Tl 0.97529(8) 0.25823(5) 0.23257(2) 0.0836(4) Uani 0.681(3) 1 d P . .
Tl2 Tl 0.65249(12) 0.16105(10) 0.06459(6) 0.0650(7) Uani 0.281(2) 1 d P . .
Tl3 Tl 1.1259(10) 0.0556(7) 0.0980(5) 0.071(5) Uani 0.0384(18) 1 d P . .
Ti2 Ti 0.95354(15) 0.23797(10) 0.10698(6) 0.0476(5) Uani 1 1 d . . .
Ti1 Ti 0.88186(15) 0.08128(10) 0.15968(6) 0.0480(5) Uani 1 1 d . . .
O1 O 0.8896(6) 0.1170(4) 0.0889(2) 0.0531(16) Uani 1 1 d . . .
O2 O 1.0382(6) 0.1632(4) 0.1643(2) 0.0565(17) Uani 1 1 d . . .
O3 O 0.8231(6) 0.2070(4) 0.1524(3) 0.0642(19) Uani 1 1 d . . .
O9 O 1.0806(7) 0.2348(4) 0.0747(3) 0.0663(19) Uani 1 1 d . . .
C1 C 0.888(3) 0.0717(11) 0.0503(6) 0.249(17) Uani 1 1 d . . .
H1A H 0.8316 0.0256 0.0537 0.298 Uiso 1 1 calc R . .
H1B H 0.9691 0.0462 0.0551 0.298 Uiso 1 1 calc R . .
C2 C 0.8614(16) 0.0914(10) 0.0012(5) 0.113(5) Uani 1 1 d . . .
H2A H 0.7736 0.0930 -0.0099 0.170 Uiso 1 1 calc R . .
H2B H 0.8965 0.0491 -0.0169 0.170 Uiso 1 1 calc R . .
H2C H 0.8959 0.1459 -0.0040 0.170 Uiso 1 1 calc R . .
C3 C 1.1614(15) 0.1343(12) 0.1723(7) 0.146(8) Uani 1 1 d . . .
H3A H 1.1644 0.0817 0.1907 0.175 Uiso 1 1 calc R . .
H3B H 1.1799 0.1199 0.1406 0.175 Uiso 1 1 calc R . .
C4 C 1.2551(13) 0.1840(13) 0.1955(7) 0.149(7) Uani 1 1 d . . .
H4A H 1.2346 0.2058 0.2251 0.223 Uiso 1 1 calc R . .
H4B H 1.2674 0.2304 0.1745 0.223 Uiso 1 1 calc R . .
H4C H 1.3293 0.1509 0.2031 0.223 Uiso 1 1 calc R . .
C5 C 0.717(2) 0.2422(10) 0.1535(10) 0.190(13) Uani 1 1 d . . .
H5A H 0.6643 0.2278 0.1225 0.228 Uiso 1 1 calc R . .
H5B H 0.7307 0.3029 0.1525 0.228 Uiso 1 1 calc R . .
C6 C 0.6423(13) 0.2306(9) 0.1890(7) 0.105(5) Uani 1 1 d . . .
H6A H 0.6754 0.2630 0.2177 0.157 Uiso 1 1 calc R . .
H6B H 0.6412 0.1715 0.1974 0.157 Uiso 1 1 calc R . .
H6C H 0.5598 0.2492 0.1761 0.157 Uiso 1 1 calc R . .
O4 O 0.9939(7) 0.3332(4) 0.1463(3) 0.075(2) Uani 1 1 d G . .
C11 C 0.9787(13) 0.4184(4) 0.1318(4) 0.50(4) Uani 1 1 d G . .
H11A H 0.8963 0.4371 0.1342 0.598 Uiso 1 1 calc R . .
H11B H 0.9881 0.4239 0.0980 0.598 Uiso 1 1 calc R . .
C12 C 1.0764(12) 0.4755(5) 0.1651(5) 0.092(4) Uani 1 1 d G . .
C13 C 1.054(3) 0.4714(10) 0.2166(5) 0.31(2) Uani 1 1 d G . .
H13A H 1.0700 0.4147 0.2290 0.466 Uiso 1 1 calc R . .
H13B H 0.9701 0.4863 0.2170 0.466 Uiso 1 1 calc R . .
H13C H 1.1084 0.5103 0.2367 0.466 Uiso 1 1 calc R . .
C14 C 1.049(2) 0.5699(5) 0.1460(8) 0.81(10) Uani 1 1 d G . .
H14A H 1.1071 0.6079 0.1653 1.216 Uiso 1 1 calc R . .
H14B H 0.9670 0.5856 0.1488 1.216 Uiso 1 1 calc R . .
H14C H 1.0579 0.5734 0.1124 1.216 Uiso 1 1 calc R . .
C15 C 1.2094(11) 0.4441(11) 0.1643(13) 0.54(5) Uani 1 1 d G . .
H15A H 1.2187 0.3869 0.1763 0.806 Uiso 1 1 calc R . .
H15B H 1.2678 0.4802 0.1847 0.806 Uiso 1 1 calc R . .
H15C H 1.2239 0.4459 0.1314 0.806 Uiso 1 1 calc R . .
O5 O 0.8376(6) 0.2852(4) 0.0598(2) 0.0671(19) Uani 1 1 d G . .
C16 C 0.7406(10) 0.3440(8) 0.0519(4) 0.46(5) Uani 1 1 d G . .
H16A H 0.7589 0.3902 0.0752 0.552 Uiso 1 1 calc R . .
H16B H 0.6652 0.3167 0.0570 0.552 Uiso 1 1 calc R . .
C17 C 0.7217(9) 0.3801(7) -0.0014(4) 0.085(4) Uani 1 1 d G . .
C18 C 0.8355(12) 0.4278(11) -0.0074(8) 0.251(17) Uani 1 1 d G . .
H18A H 0.9036 0.3890 -0.0048 0.376 Uiso 1 1 calc R . .
H18B H 0.8539 0.4701 0.0178 0.376 Uiso 1 1 calc R . .
H18C H 0.8220 0.4547 -0.0389 0.376 Uiso 1 1 calc R . .
C19 C 0.6115(14) 0.4463(12) -0.0059(7) 0.60(6) Uani 1 1 d G . .
H19A H 0.5959 0.4706 -0.0381 0.893 Uiso 1 1 calc R . .
H19B H 0.6335 0.4906 0.0179 0.893 Uiso 1 1 calc R . .
H19C H 0.5386 0.4179 -0.0001 0.893 Uiso 1 1 calc R . .
C20 C 0.699(3) 0.3071(10) -0.0395(4) 0.73(9) Uani 1 1 d G . .
H20A H 0.7690 0.2698 -0.0346 1.092 Uiso 1 1 calc R . .
H20B H 0.6869 0.3306 -0.0719 1.092 Uiso 1 1 calc R . .
H20C H 0.6267 0.2758 -0.0357 1.092 Uiso 1 1 calc R . .
O6 O 0.7258(5) 0.0397(4) 0.1415(3) 0.072(2) Uani 1 1 d G . .
C21 C 0.6850(7) -0.0447(4) 0.1405(6) 0.37(3) Uani 1 1 d G . .
H21A H 0.6988 -0.0671 0.1736 0.449 Uiso 1 1 calc R . .
H21B H 0.7317 -0.0789 0.1215 0.449 Uiso 1 1 calc R . .
C22 C 0.5442(7) -0.0500(7) 0.1175(5) 0.091(4) Uani 1 1 d G . .
C23 C 0.4727(9) -0.0023(11) 0.1495(8) 0.243(16) Uani 1 1 d G . .
H23A H 0.4929 0.0570 0.1492 0.364 Uiso 1 1 calc R . .
H23B H 0.4934 -0.0236 0.1823 0.364 Uiso 1 1 calc R . .
H23C H 0.3859 -0.0097 0.1374 0.364 Uiso 1 1 calc R . .
C24 C 0.5082(13) -0.1475(8) 0.1189(10) 0.41(4) Uani 1 1 d G . .
H24A H 0.4222 -0.1544 0.1051 0.615 Uiso 1 1 calc R . .
H24B H 0.5237 -0.1669 0.1522 0.615 Uiso 1 1 calc R . .
H24C H 0.5568 -0.1800 0.1004 0.615 Uiso 1 1 calc R . .
C25 C 0.5182(17) -0.0102(17) 0.0655(5) 0.45(4) Uani 1 1 d G . .
H25A H 0.5422 0.0484 0.0675 0.674 Uiso 1 1 calc R . .
H25B H 0.4317 -0.0145 0.0519 0.674 Uiso 1 1 calc R . .
H25C H 0.5646 -0.0400 0.0449 0.674 Uiso 1 1 calc R . .
O7 O 0.8955(7) 0.0931(5) 0.2276(2) 0.076(2) Uani 1 1 d G . .
C26 C 0.9079(16) 0.0276(5) 0.2623(3) 0.43(4) Uani 1 1 d G . .
H26A H 0.9857 -0.0015 0.2631 0.521 Uiso 1 1 calc R . .
H26B H 0.8418 -0.0132 0.2531 0.521 Uiso 1 1 calc R . .
C27 C 0.9034(14) 0.0643(9) 0.3142(2) 0.168(10) Uani 1 1 d G . .
C28 C 1.012(2) 0.1220(17) 0.3295(3) 1.08(17) Uani 1 1 d G . .
H28A H 1.0040 0.1704 0.3082 1.627 Uiso 1 1 calc R . .
H28B H 1.0866 0.0921 0.3275 1.627 Uiso 1 1 calc R . .
H28C H 1.0145 0.1406 0.3625 1.627 Uiso 1 1 calc R . .
C29 C 0.920(3) -0.0148(13) 0.3503(4) 0.43(4) Uani 1 1 d G . .
H29A H 0.9179 0.0042 0.3829 0.644 Uiso 1 1 calc R . .
H29B H 0.9977 -0.0418 0.3498 0.644 Uiso 1 1 calc R . .
H29C H 0.8542 -0.0546 0.3400 0.644 Uiso 1 1 calc R . .
C30 C 0.783(2) 0.1153(18) 0.3135(6) 0.293(19) Uani 1 1 d G . .
H30A H 0.7792 0.1619 0.2910 0.440 Uiso 1 1 calc R . .
H30B H 0.7815 0.1368 0.3456 0.440 Uiso 1 1 calc R . .
H30C H 0.7129 0.0789 0.3033 0.440 Uiso 1 1 calc R . .
O8 O 0.9669(6) -0.0155(3) 0.1589(2) 0.0630(18) Uani 1 1 d G . .
C31 C 1.0159(11) -0.0747(5) 0.1302(2) 0.30(2) Uani 1 1 d G . .
H31A H 1.0814 -0.0484 0.1165 0.361 Uiso 1 1 calc R . .
H31B H 0.9521 -0.0930 0.1033 0.361 Uiso 1 1 calc R . .
C32 C 1.0683(8) -0.1535(4) 0.1618(3) 0.067(3) Uani 1 1 d G . .
C33 C 1.1734(11) -0.1249(7) 0.2008(7) 0.41(4) Uani 1 1 d G . .
H33A H 1.1429 -0.0874 0.2230 0.609 Uiso 1 1 calc R . .
H33B H 1.2332 -0.0956 0.1860 0.609 Uiso 1 1 calc R . .
H33C H 1.2113 -0.1735 0.2184 0.609 Uiso 1 1 calc R . .
C34 C 1.1225(18) -0.2152(7) 0.1259(6) 0.46(5) Uani 1 1 d G . .
H34A H 1.1561 -0.2649 0.1435 0.686 Uiso 1 1 calc R . .
H34B H 1.1864 -0.1864 0.1132 0.686 Uiso 1 1 calc R . .
H34C H 1.0578 -0.2315 0.0994 0.686 Uiso 1 1 calc R . .
C35 C 0.9673(13) -0.1942(5) 0.1863(7) 0.215(14) Uani 1 1 d G . .
H35A H 0.9392 -0.1533 0.2074 0.323 Uiso 1 1 calc R . .
H35B H 1.0011 -0.2425 0.2053 0.323 Uiso 1 1 calc R . .
H35C H 0.8992 -0.2119 0.1616 0.323 Uiso 1 1 calc R . .
C36 C 1.1129(14) 0.2721(10) 0.0342(6) 0.102(4) Uani 1 1 d . . .
H36A H 1.1079 0.3333 0.0375 0.122 Uiso 1 1 calc R . .
H36B H 1.0533 0.2556 0.0055 0.122 Uiso 1 1 calc R . .
C37 C 1.2428(11) 0.2492(8) 0.0259(5) 0.074(3) Uani 1 1 d . . .
C38 C 1.3336(14) 0.2822(18) 0.0663(8) 0.182(10) Uani 1 1 d . . .
H38A H 1.4149 0.2674 0.0615 0.273 Uiso 1 1 calc R . .
H38B H 1.3195 0.2580 0.0964 0.273 Uiso 1 1 calc R . .
H38C H 1.3262 0.3428 0.0675 0.273 Uiso 1 1 calc R . .
C39 C 1.252(2) 0.2896(16) -0.0212(7) 0.158(8) Uani 1 1 d . . .
H39A H 1.3312 0.2779 -0.0289 0.237 Uiso 1 1 calc R . .
H39B H 1.2410 0.3498 -0.0188 0.237 Uiso 1 1 calc R . .
H39C H 1.1884 0.2672 -0.0465 0.237 Uiso 1 1 calc R . .
C40 C 1.249(2) 0.1568(14) 0.0175(9) 0.187(11) Uani 1 1 d . . .
H40A H 1.3307 0.1421 0.0129 0.281 Uiso 1 1 calc R . .
H40B H 1.1902 0.1415 -0.0111 0.281 Uiso 1 1 calc R . .
H40C H 1.2311 0.1269 0.0454 0.281 Uiso 1 1 calc R . .

loop_
_atom_site_aniso_label
_atom_site_aniso_U_11
_atom_site_aniso_U_22
_atom_site_aniso_U_33
_atom_site_aniso_U_23
_atom_site_aniso_U_13
_atom_site_aniso_U_12
Tl1 0.1197(7) 0.0801(6) 0.0548(4) -0.0245(3) 0.0265(4) -0.0328(4)
Tl2 0.0438(8) 0.0710(11) 0.0754(11) 0.0086(8) -0.0008(7) 0.0015(7)
Tl3 0.051(7) 0.064(8) 0.101(10) -0.002(6) 0.021(6) 0.014(5)
Ti2 0.0521(10) 0.0433(10) 0.0490(10) 0.0005(7) 0.0135(8) -0.0041(7)
Ti1 0.0563(10) 0.0418(10) 0.0465(9) 0.0022(7) 0.0113(8) -0.0001(7)
O1 0.067(4) 0.046(4) 0.051(4) -0.005(3) 0.021(3) 0.002(3)
O2 0.052(4) 0.062(4) 0.054(4) 0.008(3) 0.005(3) 0.007(3)
O3 0.066(4) 0.051(4) 0.087(5) 0.000(4) 0.044(4) 0.008(3)
O9 0.069(4) 0.073(5) 0.065(5) 0.005(4) 0.033(4) -0.001(3)
C1 0.59(5) 0.094(13) 0.074(11) -0.021(9) 0.083(19) -0.18(2)
C2 0.149(13) 0.113(12) 0.066(9) -0.020(8) -0.007(9) -0.024(10)
C3 0.107(12) 0.148(16) 0.149(16) 0.057(12) -0.064(11) -0.031(11)
C4 0.071(9) 0.183(19) 0.170(17) -0.001(15) -0.033(10) -0.015(11)
C5 0.20(2) 0.115(13) 0.32(3) 0.114(16) 0.22(2) 0.095(13)
C6 0.086(9) 0.111(11) 0.130(13) -0.013(9) 0.054(9) 0.011(8)
O4 0.090(5) 0.051(4) 0.085(5) -0.006(4) 0.022(4) -0.028(4)
C11 1.00(14) 0.09(2) 0.42(6) -0.13(3) 0.16(7) -0.15(4)
C12 0.102(9) 0.060(8) 0.109(11) -0.003(7) 0.007(8) -0.038(7)
C13 0.46(6) 0.34(5) 0.13(2) -0.10(3) 0.04(3) -0.15(4)
C14 0.88(17) 1.0(2) 0.61(12) 0.69(15) 0.41(13) 0.30(15)
C15 0.27(5) 0.84(15) 0.53(10) 0.04(10) 0.14(6) -0.22(8)
O5 0.076(5) 0.055(4) 0.072(5) 0.019(4) 0.019(4) 0.011(4)
C16 0.21(3) 0.64(9) 0.48(7) 0.48(7) -0.05(4) 0.01(4)
C17 0.112(10) 0.075(8) 0.072(8) 0.024(6) 0.026(7) 0.017(7)
C18 0.18(2) 0.34(4) 0.24(3) 0.20(3) 0.08(2) 0.10(3)
C19 0.21(4) 0.35(6) 1.3(2) 0.08(9) 0.35(8) 0.07(4)
C20 1.3(2) 0.64(9) 0.11(3) -0.11(5) -0.12(6) -0.36(14)
O6 0.067(4) 0.056(4) 0.097(6) 0.007(4) 0.029(4) -0.007(3)
C21 0.095(16) 0.30(4) 0.74(9) -0.21(5) 0.11(3) -0.12(2)
C22 0.078(8) 0.103(10) 0.099(10) -0.030(8) 0.035(7) -0.020(7)
C23 0.136(17) 0.26(3) 0.37(4) -0.07(3) 0.15(2) -0.054(19)
C24 0.17(3) 0.28(4) 0.79(11) -0.27(5) 0.12(4) -0.10(3)
C25 0.38(6) 0.73(11) 0.18(4) 0.01(5) -0.09(4) 0.11(8)
O7 0.103(6) 0.068(5) 0.063(5) 0.011(4) 0.030(4) 0.006(4)
C26 0.94(11) 0.30(4) 0.048(11) 0.027(16) 0.06(3) 0.36(6)
C27 0.100(12) 0.31(3) 0.099(13) 0.090(16) 0.025(10) 0.014(16)
C28 0.37(10) 1.0(3) 1.8(5) 0.4(3) -0.01(17) 0.43(14)
C29 0.76(9) 0.42(6) 0.068(14) 0.08(2) -0.04(3) -0.37(6)
C30 0.32(4) 0.36(5) 0.26(4) -0.02(3) 0.23(4) -0.01(4)
O8 0.082(5) 0.052(4) 0.055(4) 0.004(3) 0.014(4) 0.017(3)
C31 0.44(5) 0.091(14) 0.49(5) 0.10(2) 0.38(4) 0.12(2)
C32 0.083(7) 0.039(5) 0.073(7) 0.002(5) 0.001(6) 0.020(5)
C33 0.18(2) 0.47(6) 0.49(6) 0.37(5) -0.14(3) -0.09(3)
C34 0.77(11) 0.19(3) 0.55(9) 0.11(4) 0.48(9) 0.24(5)
C35 0.29(3) 0.108(14) 0.31(3) 0.099(19) 0.22(3) 0.054(17)
C36 0.109(11) 0.107(11) 0.096(11) 0.015(9) 0.036(9) -0.006(9)
C37 0.067(7) 0.084(9) 0.082(9) -0.006(6) 0.043(7) -0.012(6)
C38 0.057(9) 0.34(3) 0.158(19) -0.02(2) 0.043(11) -0.031(14)
C39 0.19(2) 0.152(17) 0.15(2) -0.001(15) 0.088(17) 0.000(16)
C40 0.21(2) 0.16(2) 0.19(2) -0.023(16) 0.036(18) 0.108(17)

loop_
_atom_type_symbol
_atom_type_description
_atom_type_scat_dispersion_real
_atom_type_scat_dispersion_imag
_atom_type_scat_source
C C 0.0033 0.0016 'International Tables Vol C Tables 4.2.6.8 and 6.1.1.4'
H H 0.0000 0.0000 'International Tables Vol C Tables 4.2.6.8 and 6.1.1.4'
O O 0.0106 0.0060 'International Tables Vol C Tables 4.2.6.8 and 6.1.1.4'
Ti Ti 0.2776 0.4457 'International Tables Vol C Tables 4.2.6.8 and 6.1.1.4'
Tl Tl -2.8358 9.6688 'International Tables Vol C Tables 4.2.6.8 and 6.1.1.4'

loop_
_geom_angle_atom_site_label_1
_geom_angle_atom_site_label_2
_geom_angle_atom_site_label_3
_geom_angle
_geom_angle_site_symmetry_1
_geom_angle_site_symmetry_3
_geom_angle_publ_flag
O2 Tl1 O3 55.05(19) . . ?
O2 Tl1 O4 62.1(2) . . ?
O3 Tl1 O4 61.98(19) . . ?
O2 Tl1 O7 63.0(2) . . ?
O3 Tl1 O7 61.5(2) . . ?
O4 Tl1 O7 116.40(18) . . ?
O2 Tl1 Ti2 36.20(14) . . ?
O3 Tl1 Ti2 38.08(14) . . ?
O4 Tl1 Ti2 32.12(12) . . ?
O7 Tl1 Ti2 84.35(13) . . ?
O2 Tl1 Ti1 37.73(14) . . ?
O3 Tl1 Ti1 36.55(15) . . ?
O4 Tl1 Ti1 84.06(12) . . ?
O7 Tl1 Ti1 32.35(13) . . ?
Ti2 Tl1 Ti1 52.00(4) . . ?
O1 Tl2 C5 79.6(4) . . ?
O1 Tl2 Ti2 35.61(14) . . ?
C5 Tl2 Ti2 58.3(4) . . ?
O1 Tl2 Ti1 35.61(14) . . ?
C5 Tl2 Ti1 57.7(3) . . ?
Ti2 Tl2 Ti1 51.26(4) . . ?
C3 Tl3 C31 97.0(6) . . ?
C3 Tl3 C1 111.1(7) . . ?
C31 Tl3 C1 76.9(5) . . ?
C3 Tl3 O1 83.9(5) . . ?
C31 Tl3 O1 79.3(4) . . ?
C1 Tl3 O1 27.2(5) . . ?
C3 Tl3 Ti1 61.7(5) . . ?
C31 Tl3 Ti1 58.2(3) . . ?
C1 Tl3 Ti1 57.6(5) . . ?
O1 Tl3 Ti1 36.40(19) . . ?
C3 Tl3 Ti2 60.7(5) . . ?
C31 Tl3 Ti2 109.1(4) . . ?
C1 Tl3 Ti2 57.8(4) . . ?
O1 Tl3 Ti2 36.29(18) . . ?
Ti1 Tl3 Ti2 52.00(16) . . ?
O9 Ti2 O5 99.1(3) . . ?
O9 Ti2 O4 101.1(3) . . ?
O5 Ti2 O4 98.8(4) . . ?
O9 Ti2 O2 95.1(3) . . ?
O5 Ti2 O2 162.1(3) . . ?
O4 Ti2 O2 89.0(3) . . ?
O9 Ti2 O1 96.6(3) . . ?
O5 Ti2 O1 92.3(3) . . ?
O4 Ti2 O1 157.2(3) . . ?
O2 Ti2 O1 75.2(3) . . ?
O9 Ti2 O3 163.6(3) . . ?
O5 Ti2 O3 93.5(3) . . ?
O4 Ti2 O3 87.1(3) . . ?
O2 Ti2 O3 70.7(3) . . ?
O1 Ti2 O3 72.4(3) . . ?
O9 Ti2 Ti1 120.9(2) . . ?
O5 Ti2 Ti1 118.0(2) . . ?
O4 Ti2 Ti1 115.1(2) . . ?
O2 Ti2 Ti1 44.42(18) . . ?
O1 Ti2 Ti1 42.38(18) . . ?
O3 Ti2 Ti1 42.99(18) . . ?
O9 Ti2 Tl1 126.3(3) . . ?
O5 Ti2 Tl1 126.7(2) . . ?
O4 Ti2 Tl1 51.0(2) . . ?
O2 Ti2 Tl1 48.53(19) . . ?
O1 Ti2 Tl1 106.60(18) . . ?
O3 Ti2 Tl1 49.7(2) . . ?
Ti1 Ti2 Tl1 64.23(5) . . ?
O9 Ti2 Tl3 57.0(3) . . ?
O5 Ti2 Tl3 127.4(3) . . ?
O4 Ti2 Tl3 129.4(3) . . ?
O2 Ti2 Tl3 53.8(3) . . ?
O1 Ti2 Tl3 52.1(3) . . ?
O3 Ti2 Tl3 106.9(3) . . ?
Ti1 Ti2 Tl3 64.0(2) . . ?
Tl1 Ti2 Tl3 102.3(2) . . ?
O9 Ti2 Tl2 126.6(3) . . ?
O5 Ti2 Tl2 53.6(2) . . ?
O4 Ti2 Tl2 125.5(3) . . ?
O2 Ti2 Tl2 108.89(19) . . ?
O1 Ti2 Tl2 48.92(18) . . ?
O3 Ti2 Tl2 54.8(2) . . ?
Ti1 Ti2 Tl2 64.48(5) . . ?
Tl1 Ti2 Tl2 104.49(5) . . ?
Tl3 Ti2 Tl2 100.7(2) . . ?
O8 Ti1 O6 99.2(3) . . ?
O8 Ti1 O7 98.9(3) . . ?
O6 Ti1 O7 102.0(3) . . ?
O8 Ti1 O1 95.9(3) . . ?
O6 Ti1 O1 92.3(3) . . ?
O7 Ti1 O1 157.4(3) . . ?
O8 Ti1 O3 164.2(3) . . ?
O6 Ti1 O3 93.1(3) . . ?
O7 Ti1 O3 88.1(3) . . ?
O1 Ti1 O3 73.5(3) . . ?
O8 Ti1 O2 95.5(3) . . ?
O6 Ti1 O2 160.5(3) . . ?
O7 Ti1 O2 88.2(3) . . ?
O1 Ti1 O2 73.4(2) . . ?
O3 Ti1 O2 70.4(3) . . ?
O8 Ti1 Ti2 119.9(2) . . ?
O6 Ti1 Ti2 118.3(2) . . ?
O7 Ti1 Ti2 115.2(2) . . ?
O1 Ti1 Ti2 42.27(18) . . ?
O3 Ti1 Ti2 44.59(18) . . ?
O2 Ti1 Ti2 42.39(17) . . ?
O8 Ti1 Tl3 55.9(3) . . ?
O6 Ti1 Tl3 126.8(3) . . ?
O7 Ti1 Tl3 125.9(3) . . ?
O1 Ti1 Tl3 52.1(3) . . ?
O3 Ti1 Tl3 108.6(3) . . ?
O2 Ti1 Tl3 53.8(3) . . ?
Ti2 Ti1 Tl3 64.0(2) . . ?
O8 Ti1 Tl1 126.1(2) . . ?
O6 Ti1 Tl1 127.5(2) . . ?
O7 Ti1 Tl1 51.4(2) . . ?
O1 Ti1 Tl1 106.03(18) . . ?
O3 Ti1 Tl1 49.3(2) . . ?
O2 Ti1 Tl1 48.41(18) . . ?
Ti2 Ti1 Tl1 63.78(5) . . ?
Tl3 Ti1 Tl1 102.0(2) . . ?
O8 Ti1 Tl2 126.6(2) . . ?
O6 Ti1 Tl2 54.1(2) . . ?
O7 Ti1 Tl2 129.0(2) . . ?
O1 Ti1 Tl2 48.78(17) . . ?
O3 Ti1 Tl2 54.7(2) . . ?
O2 Ti1 Tl2 106.64(17) . . ?
Ti2 Ti1 Tl2 64.26(5) . . ?
Tl3 Ti1 Tl2 100.6(2) . . ?
Tl1 Ti1 Tl2 104.07(5) . . ?
C1 O1 Ti2 131.8(8) . . ?
C1 O1 Ti1 130.4(8) . . ?
Ti2 O1 Ti1 95.4(3) . . ?
C1 O1 Tl2 94.1(16) . . ?
Ti2 O1 Tl2 95.5(2) . . ?
Ti1 O1 Tl2 95.6(2) . . ?
C1 O1 Tl3 75.4(16) . . ?
Ti2 O1 Tl3 91.6(3) . . ?
Ti1 O1 Tl3 91.5(4) . . ?
Tl2 O1 Tl3 169.5(4) . . ?
C3 O2 Ti2 126.1(9) . . ?
C3 O2 Ti1 123.8(8) . . ?
Ti2 O2 Ti1 93.2(2) . . ?
C3 O2 Tl1 116.8(9) . . ?
Ti2 O2 Tl1 95.3(2) . . ?
Ti1 O2 Tl1 93.9(2) . . ?
C5 O3 Ti1 131.8(9) . . ?
C5 O3 Ti2 128.7(9) . . ?
Ti1 O3 Ti2 92.4(2) . . ?
C5 O3 Tl1 106.3(14) . . ?
Ti1 O3 Tl1 94.1(3) . . ?
Ti2 O3 Tl1 92.2(2) . . ?
C36 O9 Ti2 138.0(8) . . ?
O1 C1 C2 132.1(19) . . ?
O1 C1 Tl3 77.4(14) . . ?
C2 C1 Tl3 120.5(19) . . ?
C4 C3 O2 120.8(18) . . ?
C4 C3 Tl3 134.3(17) . . ?
O2 C3 Tl3 92.0(8) . . ?
O3 C5 C6 127.4(18) . . ?
O3 C5 Tl2 82.0(12) . . ?
C6 C5 Tl2 119.0(16) . . ?
C11 O4 Ti2 127.0(6) . . ?
C11 O4 Tl1 130.1(7) . . ?
Ti2 O4 Tl1 96.9(3) . . ?
O4 C11 C12 110.4 . . ?
C13 C12 C15 109.0 . . ?
C13 C12 C11 108.8 . . ?
C15 C12 C11 110.8 . . ?
C13 C12 C14 107.9 . . ?
C15 C12 C14 114.2 . . ?
C11 C12 C14 106.0 . . ?
C16 O5 Ti2 143.0(6) . . ?
O5 C16 C17 110.4 . . ?
C18 C17 C20 109.0 . . ?
C18 C17 C16 108.8 . . ?
C20 C17 C16 110.8 . . ?
C18 C17 C19 107.9 . . ?
C20 C17 C19 114.2 . . ?
C16 C17 C19 106.0 . . ?
C21 O6 Ti1 129.0(5) . . ?
O6 C21 C22 110.4 . . ?
C23 C22 C25 109.0 . . ?
C23 C22 C21 108.8 . . ?
C25 C22 C21 110.8 . . ?
C23 C22 C24 107.9 . . ?
C25 C22 C24 114.3 . . ?
C21 C22 C24 106.0 . . ?
C26 O7 Ti1 126.9(5) . . ?
C26 O7 Tl1 132.4(5) . . ?
Ti1 O7 Tl1 96.2(3) . . ?
O7 C26 C27 110.4 . . ?
C28 C27 C30 109.0 . . ?
C28 C27 C26 108.8 . . ?
C30 C27 C26 110.8 . . ?
C28 C27 C29 107.9 . . ?
C30 C27 C29 114.3 . . ?
C26 C27 C29 105.9 . . ?
C31 O8 Ti1 146.4(4) . . ?
O8 C31 C32 110.4 . . ?
O8 C31 Tl3 85.8(5) . . ?
C32 C31 Tl3 131.7(6) . . ?
C33 C32 C35 109.0 . . ?
C33 C32 C31 108.8 . . ?
C35 C32 C31 110.8 . . ?
C33 C32 C34 107.9 . . ?
C35 C32 C34 114.2 . . ?
C31 C32 C34 106.0 . . ?
O9 C36 C37 114.6(12) . . ?
C38 C37 C39 112.4(16) . . ?
C38 C37 C40 115.3(17) . . ?
C39 C37 C40 105.8(15) . . ?
C38 C37 C36 109.0(12) . . ?
C39 C37 C36 104.6(14) . . ?
C40 C37 C36 109.2(13) . . ?

loop_
_geom_bond_atom_site_label_1
_geom_bond_atom_site_label_2
_geom_bond_distance
_geom_bond_site_symmetry_2
_geom_bond_publ_flag
Tl1 O2 2.613(7) . ?
Tl1 O3 2.651(8) . ?
Tl1 O4 2.719(8) . ?
Tl1 O7 2.741(8) . ?
Tl1 Ti2 3.4729(19) . ?
Tl1 Ti1 3.4863(17) . ?
Tl2 O1 2.668(6) . ?
Tl2 C5 2.76(3) . ?
Tl2 Ti2 3.523(2) . ?
Tl2 Ti1 3.530(2) . ?
Tl3 C3 2.38(2) . ?
Tl3 C31 2.625(16) . ?
Tl3 C1 2.72(3) . ?
Tl3 O1 2.747(12) . ?
Tl3 Ti1 3.479(11) . ?
Tl3 Ti2 3.480(11) . ?
Ti2 O9 1.803(7) . ?
Ti2 O5 1.811(6) . ?
Ti2 O4 1.860(6) . ?
Ti2 O2 2.060(6) . ?
Ti2 O1 2.061(6) . ?
Ti2 O3 2.144(6) . ?
Ti2 Ti1 3.051(2) . ?
Ti1 O8 1.792(5) . ?
Ti1 O6 1.822(6) . ?
Ti1 O7 1.877(7) . ?
Ti1 O1 2.065(6) . ?
Ti1 O3 2.082(7) . ?
Ti1 O2 2.138(7) . ?
O1 C1 1.286(17) . ?
O2 C3 1.411(18) . ?
O3 C5 1.305(16) . ?
O9 C36 1.377(15) . ?
C1 C2 1.38(2) . ?
C3 C4 1.36(2) . ?
C5 C6 1.41(2) . ?
O4 C11 1.4015 . ?
C11 C12 1.5663 . ?
C12 C13 1.4992 . ?
C12 C15 1.5522 . ?
C12 C14 1.5884 . ?
O5 C16 1.4018 . ?
C16 C17 1.5661 . ?
C17 C18 1.4993 . ?
C17 C20 1.5521 . ?
C17 C19 1.5885 . ?
O6 C21 1.4019 . ?
C21 C22 1.5662 . ?
C22 C23 1.4992 . ?
C22 C25 1.5523 . ?
C22 C24 1.5884 . ?
O7 C26 1.4019 . ?
C26 C27 1.5666 . ?
C27 C28 1.4993 . ?
C27 C30 1.5522 . ?
C27 C29 1.5885 . ?
O8 C31 1.4015 . ?
C31 C32 1.5662 . ?
C32 C33 1.4995 . ?
C32 C35 1.5524 . ?
C32 C34 1.5884 . ?
C36 C37 1.537(18) . ?
C37 C38 1.45(2) . ?
C37 C39 1.48(2) . ?
C37 C40 1.48(2) . ?
